data_4087885
loop_
_publ_author_name
'Beattie, Ross J.'
'White, Peter S.'
'Templeton, Joseph L.'

_publ_section_title
;
 Regioselectivity of Addition to the Azavinylidene Ligand in
 Tp&#x2032;W(CO)(\h2-HC\\tb CH)(N&#x2550;CHMe): Electrophilic Addition
 versus Oxidation and Radical Coupling
;
_journal_issue 1
_journal_name_full Organometallics
_journal_page_first 32
_journal_paper_doi 10.1021/acs.organomet.5b00678
_journal_volume 35
_journal_year 2015
_chemical_absolute_configuration ad
_chemical_formula_moiety 'C39 H43 B N7 O W, 2(C4 H8 O), B F4'
_chemical_formula_sum 'C47 H59 B2 F4 N7 O3 W'
_chemical_formula_weight 1051.48
_space_group_crystal_system orthorhombic
_space_group_IT_number 19
_space_group_name_Hall 'P 2ac 2ab'
_space_group_name_H-M_alt 'P 21 21 21'
_atom_sites_solution_hydrogens geom
_atom_sites_solution_primary iterative
_audit_creation_date 2015-06-09
_audit_creation_method
;
Olex2 1.2
(compiled 2015.01.26 svn.r3150 for OlexSys, GUI svn.r4998)
;
_cell_angle_alpha 90
_cell_angle_beta 90
_cell_angle_gamma 90
_cell_formula_units_Z 4
_cell_length_a 12.7179(11)
_cell_length_b 18.9078(17)
_cell_length_c 19.0535(17)
_cell_measurement_reflns_used 9766
_cell_measurement_temperature 100
_cell_measurement_theta_max 72.31
_cell_measurement_theta_min 3.29
_cell_volume 4581.7(7)
_computing_cell_refinement 'SAINT v8.34A (Bruker, 2013)'
_computing_data_reduction 'SAINT v8.34A (Bruker, 2013)'
_computing_molecular_graphics 'Olex2 (Dolomanov et al., 2009)'
_computing_publication_material 'Olex2 (Dolomanov et al., 2009)'
_computing_structure_refinement 'XL (Sheldrick, 2008)'
_computing_structure_solution 'olex2.solve (Bourhis et al., 2015)'
_diffrn_ambient_temperature 100
_diffrn_measured_fraction_theta_full 1.000
_diffrn_measured_fraction_theta_max 0.999
_diffrn_measurement_device_type 'Bruker APEX-II CCD'
_diffrn_measurement_method '\f and \w scans'
_diffrn_radiation_type CuK\a
_diffrn_radiation_wavelength 1.54178
_diffrn_reflns_av_R_equivalents 0.0377
_diffrn_reflns_av_unetI/netI 0.0287
_diffrn_reflns_Laue_measured_fraction_full 1.000
_diffrn_reflns_Laue_measured_fraction_max 0.999
_diffrn_reflns_limit_h_max 15
_diffrn_reflns_limit_h_min -15
_diffrn_reflns_limit_k_max 23
_diffrn_reflns_limit_k_min -23
_diffrn_reflns_limit_l_max 23
_diffrn_reflns_limit_l_min -23
_diffrn_reflns_number 80497
_diffrn_reflns_point_group_measured_fraction_full 0.999
_diffrn_reflns_point_group_measured_fraction_max 0.993
_diffrn_reflns_theta_full 67.679
_diffrn_reflns_theta_max 72.427
_diffrn_reflns_theta_min 3.293
_diffrn_standards_number 0
_exptl_absorpt_coefficient_mu 5.217
_exptl_absorpt_correction_T_max 0.6304
_exptl_absorpt_correction_T_min 0.4542
_exptl_absorpt_correction_type numerical
_exptl_absorpt_process_details
;
SADABS-2014/5 (Bruker,2014/5) was used for absorption correction.
wR2(int) was 0.0926 before and 0.0681 after correction.
The Ratio of minimum to maximum transmission is 0.7205.
The \l/2 correction factor is 0.00150.
;
_exptl_crystal_colour 'clear green'
_exptl_crystal_colour_lustre clear
_exptl_crystal_colour_primary green
_exptl_crystal_density_diffrn 1.524
_exptl_crystal_description block
_exptl_crystal_F_000 2136
_exptl_crystal_size_max 0.245
_exptl_crystal_size_mid 0.19
_exptl_crystal_size_min 0.163
_refine_diff_density_max 0.526
_refine_diff_density_min -0.378
_refine_diff_density_rms 0.064
_refine_ls_abs_structure_details
;
 Flack x determined using 3746 quotients [(I+)-(I-)]/[(I+)+(I-)]
 (Parsons, Flack and Wagner, Acta Cryst. B69 (2013) 249-259).
;
_refine_ls_abs_structure_Flack 0.003(3)
_refine_ls_extinction_method none
_refine_ls_goodness_of_fit_ref 1.064
_refine_ls_hydrogen_treatment constr
_refine_ls_matrix_type full
_refine_ls_number_parameters 590
_refine_ls_number_reflns 9018
_refine_ls_number_restraints 57
_refine_ls_restrained_S_all 1.067
_refine_ls_R_factor_all 0.0230
_refine_ls_R_factor_gt 0.0223
_refine_ls_shift/su_max 0.004
_refine_ls_shift/su_mean 0.000
_refine_ls_structure_factor_coef Fsqd
_refine_ls_weighting_details 'w=1/[\s^2^(Fo^2^)+(0.0220P)^2^+3.0933P] where P=(Fo^2^+2Fc^2^)/3'
_refine_ls_weighting_scheme calc
_refine_ls_wR_factor_gt 0.0520
_refine_ls_wR_factor_ref 0.0524
_reflns_Friedel_coverage 0.792
_reflns_Friedel_fraction_full 0.998
_reflns_Friedel_fraction_max 0.984
_reflns_number_gt 8821
_reflns_number_total 9018
_reflns_threshold_expression 'I > 2\s(I)'
_cod_data_source_file om5b00678_si_002.cif
_cod_data_source_block x1506003
_cod_database_code 4087885
_shelx_space_group_comment
;
The symmetry employed for this shelxl refinement is uniquely defined
by the following loop, which should always be used as a source of
symmetry information in preference to the above space-group names.
They are only intended as comments.
;
_shelx_estimated_absorpt_t_max 0.483
_shelx_estimated_absorpt_t_min 0.361
_olex2_refinement_description
;
1. Fixed Uiso
 At 1.2 times of:
  All B(H) groups, All C(H) groups, All C(H,H) groups, All C(H,H,H,H) groups
 At 1.5 times of:
  All C(H,H,H) groups
2. Restrained distances
 C66-C61 = C61-C62 = C63-C62 = C66-C65 = C63-C64 = C64-C65
 1.5 with sigma of 0.01
3. Uiso/Uaniso restraints and constraints
Uanis(C66) = Uanis(C62)
Uanis(C65) = Uanis(C63)
Uanis(C63) = Uanis(C65)
4. Rigid body (RIGU) restrains
 O60, C61, C62, C63, C64, C65, C66
 with sigma for 1-2 distances of 0.004 and sigma for 1-3 distances of 0.004
5. Others
 Fixed Sof: H61C(0.5) H61D(0.5) H61A(0.5) H61B(0.5) C62(0.5) H62A(0.5)
 H62B(0.5) C63(0.5) H63A(0.5) H63B(0.5) H64A(0.5) H64B(0.5) H64C(0.5) H64D(0.5)
 C65(0.5) H65A(0.5) H65B(0.5) C66(0.5) H66A(0.5) H66B(0.5)
6.a Ternary CH refined with riding coordinates:
 B4(H4), C27(H27)
6.b Secondary CH2 refined with riding coordinates:
 C61(H61C,H61D), C61(H61A,H61B), C62(H62A,H62B), C63(H63A,H63B), C64(H64A,
 H64B), C64(H64C,H64D), C65(H65A,H65B), C66(H66A,H66B), C56(H56A,H56B),
 C57(H57A,H57B), C58(H58A,H58B), C59(H59A,H59B)
6.c Aromatic/amide H refined with riding coordinates:
 C7(H7), C15(H15), C20(H20), C24(H24), C25(H25), C31(H31), C32(H32), C33(H33),
 C34(H34), C35(H35), C37(H37), C38(H38), C39(H39), C40(H40), C41(H41), C43(H43),
  C44(H44), C45(H45), C46(H46), C47(H47)
6.d Idealised Me refined as rotating group:
 C10(H10A,H10B,H10C), C11(H11A,H11B,H11C), C17(H17A,H17B,H17C), C18(H18A,H18B,
 H18C), C22(H22A,H22B,H22C), C23(H23A,H23B,H23C), C28(H28A,H28B,H28C)
;
_shelx_shelxl_version_number 2014/7
_olex2_submission_original_sample_id RJB-4-43
_olex2_submission_special_instructions 'No special instructions were received'

loop_
_space_group_symop_operation_xyz
'x, y, z'
'-x+1/2, -y, z+1/2'
'x+1/2, -y+1/2, -z'
'-x, y+1/2, -z+1/2'

loop_
_atom_site_label
_atom_site_type_symbol
_atom_site_fract_x
_atom_site_fract_y
_atom_site_fract_z
_atom_site_U_iso_or_equiv
_atom_site_adp_type
_atom_site_occupancy
_atom_site_site_symmetry_order
_atom_site_calc_flag
_atom_site_refinement_flags_posn
_atom_site_refinement_flags_adp
_atom_site_refinement_flags_occupancy
_atom_site_disorder_assembly
_atom_site_disorder_group
W1 W 0.36448(2) 0.61678(2) 0.37625(2) 0.01614(5) Uani 1 1 d . . . . .
N2 N 0.3007(3) 0.52609(18) 0.31659(18) 0.0189(7) Uani 1 1 d . . . . .
N3 N 0.1966(3) 0.5074(2) 0.32255(18) 0.0217(8) Uani 1 1 d . . . . .
B4 B 0.1317(4) 0.5360(2) 0.3839(2) 0.0230(9) Uani 1 1 d . . . . .
H4 H 0.0610 0.5129 0.3845 0.028 Uiso 1 1 calc R . . . .
N5 N 0.1191(2) 0.61668(18) 0.37603(18) 0.0216(6) Uani 1 1 d . . . . .
C6 C 0.0310(3) 0.6569(2) 0.3797(3) 0.0272(9) Uani 1 1 d . . . . .
C7 C 0.0597(3) 0.7258(2) 0.3658(3) 0.0292(10) Uani 1 1 d . . . . .
H7 H 0.0147 0.7659 0.3644 0.035 Uiso 1 1 calc R . . . .
C8 C 0.1681(3) 0.7250(2) 0.3542(2) 0.0236(9) Uani 1 1 d . . . . .
N9 N 0.2051(3) 0.65850(19) 0.36169(18) 0.0200(8) Uani 1 1 d . . . . .
C10 C 0.2338(4) 0.7860(2) 0.3313(3) 0.0303(11) Uani 1 1 d . . . . .
H10A H 0.2987 0.7873 0.3590 0.045 Uiso 1 1 calc GR . . . .
H10B H 0.1946 0.8301 0.3384 0.045 Uiso 1 1 calc GR . . . .
H10C H 0.2513 0.7808 0.2815 0.045 Uiso 1 1 calc GR . . . .
C11 C -0.0736(3) 0.6264(3) 0.3948(3) 0.0406(14) Uani 1 1 d . . . . .
H11A H -0.0950 0.5958 0.3559 0.061 Uiso 1 1 calc GR . . . .
H11B H -0.1250 0.6647 0.4004 0.061 Uiso 1 1 calc GR . . . .
H11C H -0.0702 0.5986 0.4382 0.061 Uiso 1 1 calc GR . . . .
N12 N 0.1894(3) 0.52084(19) 0.45282(18) 0.0188(7) Uani 1 1 d . . . . .
N13 N 0.2886(3) 0.54920(18) 0.46442(19) 0.0177(7) Uani 1 1 d . . . . .
C14 C 0.3151(3) 0.5296(2) 0.5305(2) 0.0202(8) Uani 1 1 d . . . . .
C15 C 0.2345(3) 0.4900(2) 0.5599(2) 0.0213(9) Uani 1 1 d . . . . .
H15 H 0.2336 0.4698 0.6055 0.026 Uiso 1 1 calc R . . . .
C16 C 0.1566(3) 0.4857(2) 0.5105(2) 0.0216(9) Uani 1 1 d . . . . .
C17 C 0.0503(4) 0.4519(3) 0.5144(3) 0.0315(11) Uani 1 1 d . . . . .
H17A H -0.0041 0.4877 0.5062 0.047 Uiso 1 1 calc GR . . . .
H17B H 0.0405 0.4309 0.5610 0.047 Uiso 1 1 calc GR . . . .
H17C H 0.0449 0.4149 0.4786 0.047 Uiso 1 1 calc GR . . . .
C18 C 0.4156(4) 0.5489(2) 0.5662(2) 0.0266(9) Uani 1 1 d . . . . .
H18A H 0.4202 0.6004 0.5706 0.040 Uiso 1 1 calc GR . . . .
H18B H 0.4750 0.5315 0.5383 0.040 Uiso 1 1 calc GR . . . .
H18C H 0.4175 0.5273 0.6129 0.040 Uiso 1 1 calc GR . . . .
C19 C 0.1744(4) 0.4552(2) 0.2770(2) 0.0267(10) Uani 1 1 d . . . . .
C20 C 0.2649(4) 0.4397(2) 0.2405(2) 0.0283(10) Uani 1 1 d . . . . .
H20 H 0.2726 0.4052 0.2046 0.034 Uiso 1 1 calc R . . . .
C21 C 0.3421(4) 0.4839(2) 0.2663(2) 0.0221(9) Uani 1 1 d . . . . .
C22 C 0.4559(4) 0.4827(2) 0.2469(2) 0.0267(10) Uani 1 1 d . . . . .
H22A H 0.4875 0.5287 0.2573 0.040 Uiso 1 1 calc GR . . . .
H22B H 0.4629 0.4726 0.1966 0.040 Uiso 1 1 calc GR . . . .
H22C H 0.4918 0.4458 0.2739 0.040 Uiso 1 1 calc GR . . . .
C23 C 0.0683(4) 0.4212(3) 0.2717(3) 0.0376(12) Uani 1 1 d . . . . .
H23A H 0.0534 0.3951 0.3150 0.056 Uiso 1 1 calc GR . . . .
H23B H 0.0675 0.3885 0.2318 0.056 Uiso 1 1 calc GR . . . .
H23C H 0.0147 0.4578 0.2648 0.056 Uiso 1 1 calc GR . . . .
C24 C 0.4573(3) 0.6696(2) 0.4569(2) 0.0210(9) Uani 1 1 d . . . . .
H24 H 0.5224 0.6692 0.4814 0.025 Uiso 1 1 calc R . . . .
C25 C 0.3716(4) 0.7005(2) 0.4508(2) 0.0221(8) Uani 1 1 d . . . . .
H25 H 0.3321 0.7391 0.4689 0.027 Uiso 1 1 calc R . . . .
N26 N 0.4194(3) 0.65979(18) 0.30337(18) 0.0180(7) Uani 1 1 d . . . . .
C27 C 0.4499(3) 0.6965(2) 0.2409(2) 0.0181(8) Uani 1 1 d . . . . .
H27 H 0.4112 0.7426 0.2412 0.022 Uiso 1 1 calc R . . . .
C28 C 0.4091(3) 0.6550(2) 0.1774(2) 0.0215(8) Uani 1 1 d . . . . .
H28A H 0.4428 0.6084 0.1761 0.032 Uiso 1 1 calc GR . . . .
H28B H 0.4256 0.6809 0.1343 0.032 Uiso 1 1 calc GR . . . .
H28C H 0.3327 0.6491 0.1814 0.032 Uiso 1 1 calc GR . . . .
C29 C 0.5714(3) 0.7152(2) 0.2387(2) 0.0178(8) Uani 1 1 d . . . . .
C30 C 0.6327(3) 0.6457(2) 0.2301(2) 0.0199(8) Uani 1 1 d . . . . .
C31 C 0.6499(3) 0.6170(3) 0.1631(2) 0.0257(8) Uani 1 1 d . . . . .
H31 H 0.6263 0.6423 0.1229 0.031 Uiso 1 1 calc R . . . .
C32 C 0.7000(4) 0.5531(3) 0.1543(3) 0.0324(11) Uani 1 1 d . . . . .
H32 H 0.7111 0.5349 0.1084 0.039 Uiso 1 1 calc R . . . .
C33 C 0.7340(4) 0.5154(3) 0.2118(3) 0.0357(12) Uani 1 1 d . . . . .
H33 H 0.7686 0.4713 0.2058 0.043 Uiso 1 1 calc R . . . .
C34 C 0.7175(4) 0.5421(2) 0.2783(3) 0.0304(11) Uani 1 1 d . . . . .
H34 H 0.7408 0.5162 0.3181 0.037 Uiso 1 1 calc R . . . .
C35 C 0.6671(3) 0.6068(2) 0.2874(2) 0.0238(9) Uani 1 1 d . . . . .
H35 H 0.6560 0.6246 0.3335 0.029 Uiso 1 1 calc R . . . .
C36 C 0.5944(3) 0.7673(2) 0.1772(2) 0.0194(8) Uani 1 1 d . . . . .
C37 C 0.6989(4) 0.7785(2) 0.1578(2) 0.0231(9) Uani 1 1 d . . . . .
H37 H 0.7532 0.7529 0.1808 0.028 Uiso 1 1 calc R . . . .
C38 C 0.7248(4) 0.8264(3) 0.1058(2) 0.0293(11) Uani 1 1 d . . . . .
H38 H 0.7964 0.8331 0.0934 0.035 Uiso 1 1 calc R . . . .
C39 C 0.6485(4) 0.8643(2) 0.0720(2) 0.0291(10) Uani 1 1 d . . . . .
H39 H 0.6664 0.8970 0.0361 0.035 Uiso 1 1 calc R . . . .
C40 C 0.5443(4) 0.8539(2) 0.0911(2) 0.0270(10) Uani 1 1 d . . . . .
H40 H 0.4906 0.8801 0.0682 0.032 Uiso 1 1 calc R . . . .
C41 C 0.5175(4) 0.8060(2) 0.1431(2) 0.0241(9) Uani 1 1 d . . . . .
H41 H 0.4458 0.7998 0.1555 0.029 Uiso 1 1 calc R . . . .
C42 C 0.6024(3) 0.7566(2) 0.3058(2) 0.0172(8) Uani 1 1 d . . . . .
C43 C 0.5316(3) 0.7997(2) 0.3408(2) 0.0229(9) Uani 1 1 d . . . . .
H43 H 0.4621 0.8045 0.3231 0.027 Uiso 1 1 calc R . . . .
C44 C 0.5602(4) 0.8361(2) 0.4014(2) 0.0253(9) Uani 1 1 d . . . . .
H44 H 0.5101 0.8650 0.4247 0.030 Uiso 1 1 calc R . . . .
C45 C 0.6607(4) 0.8304(2) 0.4276(2) 0.0246(9) Uani 1 1 d . . . . .
H45 H 0.6793 0.8531 0.4704 0.029 Uiso 1 1 calc R . . . .
C46 C 0.7338(3) 0.7914(2) 0.3909(2) 0.0249(9) Uani 1 1 d . . . . .
H46 H 0.8043 0.7894 0.4071 0.030 Uiso 1 1 calc R . . . .
C47 C 0.7057(4) 0.7551(2) 0.3306(2) 0.0208(9) Uani 1 1 d . . . . .
H47 H 0.7575 0.7288 0.3059 0.025 Uiso 1 1 calc R . . . .
C48 C 0.4919(3) 0.5499(2) 0.3961(2) 0.0211(9) Uani 1 1 d . . . . .
O49 O 0.5567(3) 0.51273(17) 0.40946(18) 0.0298(7) Uani 1 1 d . . . . .
O60 O 0.7456(3) 0.28830(19) 0.35566(18) 0.0367(8) Uani 1 1 d . U . . .
C61 C 0.7694(5) 0.3627(3) 0.3530(3) 0.0529(16) Uani 1 1 d D U . . .
H61C H 0.7048 0.3905 0.3616 0.063 Uiso 0.5 1 calc R . P A 2
H61D H 0.7967 0.3752 0.3060 0.063 Uiso 0.5 1 calc R . P A 2
H61A H 0.7099 0.3906 0.3343 0.063 Uiso 0.5 1 calc R . P B 1
H61B H 0.8334 0.3724 0.3251 0.063 Uiso 0.5 1 calc R . P B 1
C62 C 0.8478(8) 0.3791(7) 0.4063(6) 0.052(2) Uani 0.5 1 d D U P C 2
H62A H 0.8428 0.4287 0.4226 0.062 Uiso 0.5 1 calc R . P C 2
H62B H 0.9202 0.3692 0.3899 0.062 Uiso 0.5 1 calc R . P C 2
C63 C 0.8124(16) 0.3275(7) 0.4615(9) 0.056(3) Uani 0.5 1 d D U P C 2
H63A H 0.7573 0.3492 0.4912 0.067 Uiso 0.5 1 calc R . P C 2
H63B H 0.8724 0.3142 0.4919 0.067 Uiso 0.5 1 calc R . P C 2
C64 C 0.7686(5) 0.2617(3) 0.4246(3) 0.0457(14) Uani 1 1 d D U . . .
H64A H 0.8044 0.2154 0.4206 0.055 Uiso 0.5 1 calc R . P C 1
H64B H 0.7021 0.2545 0.4506 0.055 Uiso 0.5 1 calc R . P C 1
H64C H 0.8214 0.2233 0.4228 0.055 Uiso 0.5 1 calc R . P C 2
H64D H 0.7043 0.2442 0.4481 0.055 Uiso 0.5 1 calc R . P C 2
C65 C 0.8377(15) 0.3122(7) 0.4646(10) 0.056(3) Uani 0.5 1 d D U P C 1
H65A H 0.9131 0.3075 0.4527 0.067 Uiso 0.5 1 calc R . P C 1
H65B H 0.8274 0.3095 0.5161 0.067 Uiso 0.5 1 calc R . P C 1
C66 C 0.7872(9) 0.3764(7) 0.4322(5) 0.052(2) Uani 0.5 1 d D U P C 1
H66A H 0.8333 0.4181 0.4386 0.062 Uiso 0.5 1 calc R . P C 1
H66B H 0.7191 0.3862 0.4555 0.062 Uiso 0.5 1 calc R . P C 1
B50 B 0.7356(4) 0.5863(3) 0.5217(3) 0.0345(13) Uani 1 1 d . . . . .
F51 F 0.8270(2) 0.6046(2) 0.55597(19) 0.0645(11) Uani 1 1 d . . . . .
F52 F 0.7001(3) 0.6396(3) 0.4810(3) 0.103(2) Uani 1 1 d . . . . .
F53 F 0.7583(3) 0.5285(2) 0.4819(3) 0.0808(14) Uani 1 1 d . . . . .
F54 F 0.6585(2) 0.57010(18) 0.57099(18) 0.0480(8) Uani 1 1 d . . . . .
O55 O 0.5420(3) 0.2518(2) 0.6296(2) 0.0503(9) Uani 1 1 d . . . . .
C56 C 0.5048(5) 0.2800(4) 0.6940(3) 0.0506(15) Uani 1 1 d . . . . .
H56A H 0.5425 0.2584 0.7341 0.061 Uiso 1 1 calc R . . . .
H56B H 0.4286 0.2707 0.6994 0.061 Uiso 1 1 calc R . . . .
C57 C 0.5255(6) 0.3582(4) 0.6910(4) 0.0659(19) Uani 1 1 d . . . . .
H57A H 0.5949 0.3698 0.7116 0.079 Uiso 1 1 calc R . . . .
H57B H 0.4703 0.3849 0.7163 0.079 Uiso 1 1 calc R . . . .
C58 C 0.5232(5) 0.3743(4) 0.6126(4) 0.0604(18) Uani 1 1 d . . . . .
H58A H 0.4504 0.3809 0.5953 0.073 Uiso 1 1 calc R . . . .
H58B H 0.5655 0.4167 0.6010 0.073 Uiso 1 1 calc R . . . .
C59 C 0.5707(5) 0.3097(4) 0.5843(3) 0.0545(17) Uani 1 1 d . . . . .
H59A H 0.5449 0.3009 0.5361 0.065 Uiso 1 1 calc R . . . .
H59B H 0.6482 0.3146 0.5826 0.065 Uiso 1 1 calc R . . . .

loop_
_atom_site_aniso_label
_atom_site_aniso_U_11
_atom_site_aniso_U_22
_atom_site_aniso_U_33
_atom_site_aniso_U_23
_atom_site_aniso_U_13
_atom_site_aniso_U_12
W1 0.01835(7) 0.01549(8) 0.01459(8) -0.00091(7) 0.00177(8) -0.00185(7)
N2 0.0263(18) 0.0123(16) 0.0182(17) -0.0015(13) 0.0030(15) -0.0057(13)
N3 0.0272(19) 0.0228(19) 0.0152(17) 0.0000(15) -0.0031(15) -0.0111(15)
B4 0.025(2) 0.027(2) 0.017(2) -0.0013(18) 0.002(3) -0.0060(19)
N5 0.0174(13) 0.0271(16) 0.0205(15) 0.0028(19) -0.0009(15) -0.0027(13)
C6 0.0189(17) 0.039(2) 0.024(2) 0.005(2) -0.001(2) 0.0026(17)
C7 0.025(2) 0.033(2) 0.029(3) 0.005(2) 0.001(2) 0.0071(17)
C8 0.026(2) 0.023(2) 0.022(2) -0.0005(17) -0.0003(18) 0.0018(16)
N9 0.0188(15) 0.0234(18) 0.0178(19) 0.0020(14) 0.0002(14) 0.0008(13)
C10 0.030(2) 0.025(2) 0.036(3) 0.006(2) 0.004(2) 0.0048(19)
C11 0.021(2) 0.053(3) 0.048(3) 0.014(3) -0.004(2) 0.001(2)
N12 0.0185(16) 0.0216(18) 0.0163(17) 0.0002(14) 0.0006(15) -0.0034(14)
N13 0.0185(16) 0.0171(17) 0.0176(17) -0.0023(14) 0.0021(15) -0.0019(13)
C14 0.024(2) 0.020(2) 0.017(2) -0.0034(16) 0.0012(18) 0.0044(16)
C15 0.029(2) 0.020(2) 0.0148(19) 0.0034(17) 0.0045(18) 0.0027(17)
C16 0.025(2) 0.023(2) 0.0172(19) 0.0010(16) 0.0036(17) -0.0022(17)
C17 0.029(2) 0.041(3) 0.025(2) 0.011(2) 0.001(2) -0.009(2)
C18 0.030(2) 0.027(2) 0.022(2) 0.0031(18) -0.005(2) -0.0040(19)
C19 0.041(3) 0.023(2) 0.016(2) -0.0001(17) -0.002(2) -0.0097(19)
C20 0.049(3) 0.019(2) 0.017(2) -0.0023(17) 0.003(2) -0.008(2)
C21 0.035(2) 0.017(2) 0.0146(18) 0.0015(15) 0.0025(18) -0.0039(17)
C22 0.039(3) 0.020(2) 0.020(2) -0.0009(17) 0.008(2) 0.0013(19)
C23 0.049(3) 0.040(3) 0.024(2) -0.005(2) -0.003(2) -0.022(2)
C24 0.027(2) 0.019(2) 0.017(2) -0.0035(16) -0.0029(18) -0.0070(17)
C25 0.030(2) 0.0202(19) 0.0162(18) -0.0044(15) 0.005(2) -0.0050(19)
N26 0.0169(16) 0.0173(17) 0.0200(17) -0.0049(14) 0.0005(14) -0.0001(13)
C27 0.0229(19) 0.0147(19) 0.0166(19) 0.0003(15) 0.0001(17) -0.0011(15)
C28 0.0253(19) 0.023(2) 0.0162(18) -0.0025(17) -0.0028(18) -0.0024(18)
C29 0.0195(19) 0.018(2) 0.0163(19) 0.0010(16) 0.0010(17) 0.0007(15)
C30 0.0197(17) 0.0166(17) 0.0233(19) -0.0023(15) 0.0032(19) -0.0020(17)
C31 0.026(2) 0.026(2) 0.025(2) 0.0019(19) 0.0040(18) -0.001(2)
C32 0.036(3) 0.028(3) 0.033(2) -0.010(2) 0.010(2) 0.000(2)
C33 0.035(3) 0.020(2) 0.052(3) -0.004(2) 0.009(3) 0.0050(19)
C34 0.029(2) 0.022(2) 0.040(3) 0.007(2) 0.002(2) 0.0019(18)
C35 0.0253(19) 0.023(2) 0.023(2) 0.0030(18) 0.0038(17) -0.0002(16)
C36 0.029(2) 0.0160(19) 0.0138(18) -0.0020(15) 0.0018(18) -0.0036(17)
C37 0.027(2) 0.023(2) 0.020(2) -0.0016(18) -0.0013(19) -0.0025(17)
C38 0.035(2) 0.029(2) 0.024(2) 0.0006(19) 0.009(2) -0.0075(19)
C39 0.046(3) 0.022(2) 0.0193(19) 0.0017(16) 0.004(2) -0.0100(19)
C40 0.041(3) 0.020(2) 0.020(2) 0.0014(18) -0.004(2) 0.0002(19)
C41 0.031(2) 0.022(2) 0.019(2) -0.0026(17) 0.0014(18) -0.0007(17)
C42 0.0218(19) 0.0134(18) 0.0163(18) 0.0036(15) 0.0011(17) -0.0027(15)
C43 0.024(2) 0.021(2) 0.023(2) -0.0009(18) -0.0015(19) -0.0042(17)
C44 0.032(2) 0.018(2) 0.026(2) -0.0068(17) 0.0062(19) -0.0047(17)
C45 0.038(3) 0.021(2) 0.0145(18) 0.0001(16) -0.0034(18) -0.0091(17)
C46 0.028(2) 0.024(2) 0.023(2) 0.0046(17) -0.0079(19) -0.0041(16)
C47 0.027(2) 0.018(2) 0.018(2) 0.0022(17) 0.0019(18) 0.0014(17)
C48 0.0216(19) 0.021(2) 0.021(2) 0.0021(16) 0.0017(17) -0.0005(16)
O49 0.0294(16) 0.0266(17) 0.0333(18) 0.0052(14) 0.0022(15) 0.0032(14)
O60 0.0411(18) 0.0346(19) 0.034(2) 0.0003(14) -0.0080(16) -0.0075(15)
C61 0.054(3) 0.034(3) 0.070(4) -0.001(2) -0.014(3) -0.012(2)
C62 0.041(4) 0.049(4) 0.065(5) -0.012(4) -0.003(4) -0.018(4)
C63 0.047(8) 0.079(6) 0.041(3) -0.005(4) -0.010(4) -0.017(5)
C64 0.044(3) 0.061(4) 0.032(3) 0.005(3) -0.004(3) -0.012(3)
C65 0.047(8) 0.079(6) 0.041(3) -0.005(4) -0.010(4) -0.017(5)
C66 0.041(4) 0.049(4) 0.065(5) -0.012(4) -0.003(4) -0.018(4)
B50 0.026(3) 0.036(3) 0.041(3) 0.009(3) -0.004(3) 0.004(2)
F51 0.0299(15) 0.104(3) 0.060(2) -0.016(2) 0.0006(15) -0.0191(18)
F52 0.047(2) 0.119(4) 0.141(4) 0.096(4) 0.023(3) 0.032(2)
F53 0.065(2) 0.081(3) 0.096(3) -0.038(3) 0.011(3) -0.015(2)
F54 0.0288(16) 0.058(2) 0.058(2) 0.0156(17) -0.0012(15) -0.0053(14)
O55 0.051(2) 0.059(2) 0.041(2) 0.003(2) 0.005(2) 0.0037(18)
C56 0.048(3) 0.061(4) 0.043(3) -0.002(3) -0.001(3) 0.005(3)
C57 0.075(5) 0.064(5) 0.059(4) -0.010(4) 0.002(4) -0.014(4)
C58 0.051(3) 0.055(4) 0.075(5) 0.011(4) -0.011(4) 0.000(3)
C59 0.055(4) 0.071(4) 0.038(3) 0.019(3) -0.007(3) 0.008(3)

loop_
_atom_type_symbol
_atom_type_description
_atom_type_scat_dispersion_real
_atom_type_scat_dispersion_imag
_atom_type_scat_source
C C 0.0181 0.0091 'International Tables Vol C Tables 4.2.6.8 and 6.1.1.4'
H H 0.0000 0.0000 'International Tables Vol C Tables 4.2.6.8 and 6.1.1.4'
B B 0.0090 0.0039 'International Tables Vol C Tables 4.2.6.8 and 6.1.1.4'
F F 0.0727 0.0534 'International Tables Vol C Tables 4.2.6.8 and 6.1.1.4'
N N 0.0311 0.0180 'International Tables Vol C Tables 4.2.6.8 and 6.1.1.4'
O O 0.0492 0.0322 'International Tables Vol C Tables 4.2.6.8 and 6.1.1.4'
W W -5.4734 5.5774 'International Tables Vol C Tables 4.2.6.8 and 6.1.1.4'

loop_
_geom_angle_atom_site_label_1
_geom_angle_atom_site_label_2
_geom_angle_atom_site_label_3
_geom_angle
N2 W1 N13 78.03(13)
N9 W1 N2 82.81(13)
N9 W1 N13 84.57(12)
C24 W1 N2 156.35(14)
C24 W1 N9 115.17(15)
C24 W1 N13 88.11(14)
C25 W1 N2 159.26(15)
C25 W1 N9 81.73(16)
C25 W1 N13 86.80(14)
C25 W1 C24 33.50(17)
N26 W1 N2 95.65(14)
N26 W1 N9 95.79(14)
N26 W1 N13 173.59(14)
N26 W1 C24 97.49(15)
N26 W1 C25 99.59(15)
N26 W1 C48 96.61(16)
C48 W1 N2 84.73(15)
C48 W1 N9 163.20(14)
C48 W1 N13 81.86(14)
C48 W1 C24 74.31(17)
C48 W1 C25 107.24(17)
N3 N2 W1 120.6(3)
C21 N2 W1 132.7(3)
C21 N2 N3 106.4(3)
N2 N3 B4 119.5(3)
C19 N3 N2 109.7(4)
C19 N3 B4 129.8(4)
N3 B4 H4 109.8
N3 B4 N5 109.4(3)
N3 B4 N12 109.3(4)
N5 B4 H4 109.8
N12 B4 H4 109.8
N12 B4 N5 108.6(3)
C6 N5 B4 129.5(3)
C6 N5 N9 110.2(3)
N9 N5 B4 120.3(3)
N5 C6 C7 107.5(4)
N5 C6 C11 122.3(4)
C7 C6 C11 130.2(4)
C6 C7 H7 126.8
C6 C7 C8 106.4(4)
C8 C7 H7 126.8
C7 C8 C10 126.3(4)
N9 C8 C7 109.7(4)
N9 C8 C10 123.8(4)
N5 N9 W1 120.2(2)
C8 N9 W1 132.1(3)
C8 N9 N5 106.2(3)
C8 C10 H10A 109.5
C8 C10 H10B 109.5
C8 C10 H10C 109.5
H10A C10 H10B 109.5
H10A C10 H10C 109.5
H10B C10 H10C 109.5
C6 C11 H11A 109.5
C6 C11 H11B 109.5
C6 C11 H11C 109.5
H11A C11 H11B 109.5
H11A C11 H11C 109.5
H11B C11 H11C 109.5
N13 N12 B4 120.0(3)
C16 N12 B4 129.9(4)
C16 N12 N13 110.0(3)
N12 N13 W1 118.4(3)
C14 N13 W1 136.0(3)
C14 N13 N12 105.6(3)
N13 C14 C15 109.8(4)
N13 C14 C18 124.7(4)
C15 C14 C18 125.5(4)
C14 C15 H15 126.6
C16 C15 C14 106.9(4)
C16 C15 H15 126.6
N12 C16 C15 107.8(4)
N12 C16 C17 122.1(4)
C15 C16 C17 130.1(4)
C16 C17 H17A 109.5
C16 C17 H17B 109.5
C16 C17 H17C 109.5
H17A C17 H17B 109.5
H17A C17 H17C 109.5
H17B C17 H17C 109.5
C14 C18 H18A 109.5
C14 C18 H18B 109.5
C14 C18 H18C 109.5
H18A C18 H18B 109.5
H18A C18 H18C 109.5
H18B C18 H18C 109.5
N3 C19 C20 107.9(4)
N3 C19 C23 123.2(4)
C20 C19 C23 128.8(4)
C19 C20 H20 126.7
C19 C20 C21 106.6(4)
C21 C20 H20 126.7
N2 C21 C20 109.4(4)
N2 C21 C22 124.1(4)
C20 C21 C22 126.2(4)
C21 C22 H22A 109.5
C21 C22 H22B 109.5
C21 C22 H22C 109.5
H22A C22 H22B 109.5
H22A C22 H22C 109.5
H22B C22 H22C 109.5
C19 C23 H23A 109.5
C19 C23 H23B 109.5
C19 C23 H23C 109.5
H23A C23 H23B 109.5
H23A C23 H23C 109.5
H23B C23 H23C 109.5
W1 C24 H24 144.5
C25 C24 W1 71.0(3)
C25 C24 H24 144.5
W1 C25 H25 142.2
C24 C25 W1 75.5(3)
C24 C25 H25 142.2
C27 N26 W1 172.3(3)
N26 C27 H27 106.5
N26 C27 C28 108.4(3)
N26 C27 C29 113.2(3)
C28 C27 H27 106.5
C28 C27 C29 115.0(3)
C29 C27 H27 106.5
C27 C28 H28A 109.5
C27 C28 H28B 109.5
C27 C28 H28C 109.5
H28A C28 H28B 109.5
H28A C28 H28C 109.5
H28B C28 H28C 109.5
C30 C29 C27 107.9(3)
C30 C29 C36 111.4(3)
C30 C29 C42 113.0(3)
C36 C29 C27 110.1(3)
C42 C29 C27 109.8(3)
C42 C29 C36 104.6(3)
C31 C30 C29 120.4(4)
C35 C30 C29 121.9(4)
C35 C30 C31 117.5(4)
C30 C31 H31 119.3
C32 C31 C30 121.5(4)
C32 C31 H31 119.3
C31 C32 H32 119.9
C31 C32 C33 120.1(5)
C33 C32 H32 119.9
C32 C33 H33 120.2
C32 C33 C34 119.6(4)
C34 C33 H33 120.2
C33 C34 H34 119.8
C33 C34 C35 120.4(5)
C35 C34 H34 119.8
C30 C35 C34 120.8(4)
C30 C35 H35 119.6
C34 C35 H35 119.6
C37 C36 C29 118.4(4)
C41 C36 C29 123.7(4)
C41 C36 C37 117.8(4)
C36 C37 H37 119.4
C38 C37 C36 121.1(4)
C38 C37 H37 119.4
C37 C38 H38 119.6
C39 C38 C37 120.8(4)
C39 C38 H38 119.6
C38 C39 H39 120.7
C38 C39 C40 118.7(4)
C40 C39 H39 120.7
C39 C40 H40 119.5
C41 C40 C39 121.0(4)
C41 C40 H40 119.5
C36 C41 C40 120.6(4)
C36 C41 H41 119.7
C40 C41 H41 119.7
C43 C42 C29 121.9(4)
C43 C42 C47 117.4(4)
C47 C42 C29 120.6(4)
C42 C43 H43 119.3
C42 C43 C44 121.4(4)
C44 C43 H43 119.3
C43 C44 H44 119.8
C45 C44 C43 120.3(4)
C45 C44 H44 119.8
C44 C45 H45 120.5
C44 C45 C46 118.9(4)
C46 C45 H45 120.5
C45 C46 H46 119.6
C45 C46 C47 120.9(4)
C47 C46 H46 119.6
C42 C47 H47 119.6
C46 C47 C42 120.9(4)
C46 C47 H47 119.6
O49 C48 W1 176.3(4)
C64 O60 C61 109.3(4)
O60 C61 H61C 109.8
O60 C61 H61D 109.8
O60 C61 H61A 111.9
O60 C61 H61B 111.9
O60 C61 C62 109.2(7)
O60 C61 C66 99.3(6)
H61C C61 H61D 108.3
H61A C61 H61B 109.6
C62 C61 H61C 109.8
C62 C61 H61D 109.8
C66 C61 H61A 111.9
C66 C61 H61B 111.9
C61 C62 H62A 112.1
C61 C62 H62B 112.1
C61 C62 C63 98.3(9)
H62A C62 H62B 109.8
C63 C62 H62A 112.1
C63 C62 H62B 112.1
C62 C63 H63A 110.0
C62 C63 H63B 110.0
C62 C63 C64 108.3(11)
H63A C63 H63B 108.4
C64 C63 H63A 110.0
C64 C63 H63B 110.0
O60 C64 C63 102.1(7)
O60 C64 H64A 109.4
O60 C64 H64B 109.4
O60 C64 H64C 111.3
O60 C64 H64D 111.3
O60 C64 C65 111.2(8)
C63 C64 H64C 111.3
C63 C64 H64D 111.3
H64A C64 H64B 108.0
H64C C64 H64D 109.2
C65 C64 H64A 109.4
C65 C64 H64B 109.4
C64 C65 H65A 113.1
C64 C65 H65B 113.1
C64 C65 C66 93.1(9)
H65A C65 H65B 110.5
C66 C65 H65A 113.1
C66 C65 H65B 113.1
C61 C66 H66A 109.9
C61 C66 H66B 109.9
C65 C66 C61 109.1(10)
C65 C66 H66A 109.9
C65 C66 H66B 109.9
H66A C66 H66B 108.3
F51 B50 F54 109.2(5)
F52 B50 F51 111.6(5)
F52 B50 F53 110.6(6)
F52 B50 F54 108.4(4)
F53 B50 F51 106.6(5)
F53 B50 F54 110.4(5)
C56 O55 C59 108.5(5)
O55 C56 H56A 110.5
O55 C56 H56B 110.5
O55 C56 C57 106.2(5)
H56A C56 H56B 108.7
C57 C56 H56A 110.5
C57 C56 H56B 110.5
C56 C57 H57A 111.1
C56 C57 H57B 111.1
C56 C57 C58 103.3(6)
H57A C57 H57B 109.1
C58 C57 H57A 111.1
C58 C57 H57B 111.1
C57 C58 H58A 111.6
C57 C58 H58B 111.6
H58A C58 H58B 109.4
C59 C58 C57 100.7(6)
C59 C58 H58A 111.6
C59 C58 H58B 111.6
O55 C59 C58 108.0(5)
O55 C59 H59A 110.1
O55 C59 H59B 110.1
C58 C59 H59A 110.1
C58 C59 H59B 110.1
H59A C59 H59B 108.4

loop_
_geom_bond_atom_site_label_1
_geom_bond_atom_site_label_2
_geom_bond_distance
W1 N2 2.211(3)
W1 N9 2.192(3)
W1 N13 2.321(4)
W1 C24 2.180(4)
W1 C25 2.129(4)
W1 N26 1.754(4)
W1 C48 2.090(4)
N2 N3 1.376(5)
N2 C21 1.353(5)
N3 B4 1.529(6)
N3 C19 1.344(6)
B4 H4 1.0000
B4 N5 1.541(5)
B4 N12 1.532(6)
N5 C6 1.357(5)
N5 N9 1.377(4)
C6 C7 1.378(6)
C6 C11 1.478(6)
C7 H7 0.9500
C7 C8 1.396(6)
C8 N9 1.350(6)
C8 C10 1.490(6)
C10 H10A 0.9800
C10 H10B 0.9800
C10 H10C 0.9800
C11 H11A 0.9800
C11 H11B 0.9800
C11 H11C 0.9800
N12 N13 1.388(5)
N12 C16 1.350(5)
N13 C14 1.356(5)
C14 C15 1.387(6)
C14 C18 1.492(6)
C15 H15 0.9500
C15 C16 1.370(6)
C16 C17 1.497(6)
C17 H17A 0.9800
C17 H17B 0.9800
C17 H17C 0.9800
C18 H18A 0.9800
C18 H18B 0.9800
C18 H18C 0.9800
C19 C20 1.376(7)
C19 C23 1.498(6)
C20 H20 0.9500
C20 C21 1.380(6)
C21 C22 1.494(6)
C22 H22A 0.9800
C22 H22B 0.9800
C22 H22C 0.9800
C23 H23A 0.9800
C23 H23B 0.9800
C23 H23C 0.9800
C24 H24 0.9500
C24 C25 1.243(7)
C25 H25 0.9500
N26 C27 1.431(5)
C27 H27 1.0000
C27 C28 1.532(5)
C27 C29 1.587(5)
C28 H28A 0.9800
C28 H28B 0.9800
C28 H28C 0.9800
C29 C30 1.536(5)
C29 C36 1.557(5)
C29 C42 1.550(5)
C30 C31 1.404(6)
C30 C35 1.388(6)
C31 H31 0.9500
C31 C32 1.377(6)
C32 H32 0.9500
C32 C33 1.377(7)
C33 H33 0.9500
C33 C34 1.379(7)
C34 H34 0.9500
C34 C35 1.393(6)
C35 H35 0.9500
C36 C37 1.396(6)
C36 C41 1.384(6)
C37 H37 0.9500
C37 C38 1.382(6)
C38 H38 0.9500
C38 C39 1.367(7)
C39 H39 0.9500
C39 C40 1.388(7)
C40 H40 0.9500
C40 C41 1.385(6)
C41 H41 0.9500
C42 C43 1.386(6)
C42 C47 1.397(6)
C43 H43 0.9500
C43 C44 1.392(6)
C44 H44 0.9500
C44 C45 1.376(6)
C45 H45 0.9500
C45 C46 1.378(6)
C46 H46 0.9500
C46 C47 1.384(6)
C47 H47 0.9500
C48 O49 1.113(5)
O60 C61 1.439(6)
O60 C64 1.436(6)
C61 H61C 0.9900
C61 H61D 0.9900
C61 H61A 0.9900
C61 H61B 0.9900
C61 C62 1.457(9)
C61 C66 1.548(10)
C62 H62A 0.9900
C62 H62B 0.9900
C62 C63 1.503(13)
C63 H63A 0.9900
C63 H63B 0.9900
C63 C64 1.533(12)
C64 H64A 0.9900
C64 H64B 0.9900
C64 H64C 0.9900
C64 H64D 0.9900
C64 C65 1.505(11)
C65 H65A 0.9900
C65 H65B 0.9900
C65 C66 1.506(12)
C66 H66A 0.9900
C66 H66B 0.9900
B50 F51 1.378(7)
B50 F52 1.348(7)
B50 F53 1.361(7)
B50 F54 1.392(7)
O55 C56 1.420(7)
O55 C59 1.440(7)
C56 H56A 0.9900
C56 H56B 0.9900
C56 C57 1.502(9)
C57 H57A 0.9900
C57 H57B 0.9900
C57 C58 1.526(9)
C58 H58A 0.9900
C58 H58B 0.9900
C58 C59 1.466(9)
C59 H59A 0.9900
C59 H59B 0.9900

loop_
_geom_torsion_atom_site_label_1
_geom_torsion_atom_site_label_2
_geom_torsion_atom_site_label_3
_geom_torsion_atom_site_label_4
_geom_torsion
W1 N2 N3 B4 -16.1(5)
W1 N2 N3 C19 174.6(3)
W1 N2 C21 C20 -173.3(3)
W1 N2 C21 C22 11.2(6)
W1 N13 C14 C15 177.6(3)
W1 N13 C14 C18 -1.7(7)
N2 N3 B4 N5 66.7(5)
N2 N3 B4 N12 -52.0(5)
N2 N3 C19 C20 -0.3(5)
N2 N3 C19 C23 178.1(4)
N3 N2 C21 C20 0.4(5)
N3 N2 C21 C22 -175.0(4)
N3 B4 N5 C6 130.5(5)
N3 B4 N5 N9 -48.0(5)
N3 B4 N12 N13 60.9(5)
N3 B4 N12 C16 -123.8(4)
N3 C19 C20 C21 0.6(5)
B4 N3 C19 C20 -168.2(4)
B4 N3 C19 C23 10.2(8)
B4 N5 C6 C7 -177.1(4)
B4 N5 C6 C11 1.7(8)
B4 N5 N9 W1 -15.7(5)
B4 N5 N9 C8 176.7(4)
B4 N12 N13 W1 -1.5(5)
B4 N12 N13 C14 176.7(4)
B4 N12 C16 C15 -176.4(4)
B4 N12 C16 C17 1.9(7)
N5 B4 N12 N13 -58.3(5)
N5 B4 N12 C16 116.9(5)
N5 C6 C7 C8 -0.4(6)
C6 N5 N9 W1 165.5(3)
C6 N5 N9 C8 -2.0(5)
C6 C7 C8 N9 -0.9(6)
C6 C7 C8 C10 174.5(5)
C7 C8 N9 W1 -163.7(3)
C7 C8 N9 N5 1.7(5)
N9 N5 C6 C7 1.5(6)
N9 N5 C6 C11 -179.7(5)
C10 C8 N9 W1 20.8(7)
C10 C8 N9 N5 -173.7(4)
C11 C6 C7 C8 -179.1(5)
N12 B4 N5 C6 -110.3(5)
N12 B4 N5 N9 71.2(4)
N12 N13 C14 C15 -0.1(5)
N12 N13 C14 C18 -179.4(4)
N13 N12 C16 C15 -0.8(5)
N13 N12 C16 C17 177.6(4)
N13 C14 C15 C16 -0.4(5)
C14 C15 C16 N12 0.7(5)
C14 C15 C16 C17 -177.5(5)
C16 N12 N13 W1 -177.7(3)
C16 N12 N13 C14 0.5(4)
C18 C14 C15 C16 178.9(4)
C19 N3 B4 N5 -126.4(5)
C19 N3 B4 N12 114.8(5)
C19 C20 C21 N2 -0.6(5)
C19 C20 C21 C22 174.7(4)
C21 N2 N3 B4 169.2(4)
C21 N2 N3 C19 0.0(5)
C23 C19 C20 C21 -177.7(5)
N26 C27 C29 C30 69.3(4)
N26 C27 C29 C36 -168.9(3)
N26 C27 C29 C42 -54.2(4)
C27 C29 C30 C31 85.4(4)
C27 C29 C30 C35 -90.4(5)
C27 C29 C36 C37 -167.1(4)
C27 C29 C36 C41 16.5(5)
C27 C29 C42 C43 -29.6(5)
C27 C29 C42 C47 154.4(4)
C28 C27 C29 C30 -56.1(4)
C28 C27 C29 C36 65.6(4)
C28 C27 C29 C42 -179.7(3)
C29 C30 C31 C32 -176.7(4)
C29 C30 C35 C34 176.5(4)
C29 C36 C37 C38 -177.2(4)
C29 C36 C41 C40 176.9(4)
C29 C42 C43 C44 179.4(4)
C29 C42 C47 C46 -179.4(4)
C30 C29 C36 C37 -47.5(5)
C30 C29 C36 C41 136.2(4)
C30 C29 C42 C43 -150.1(4)
C30 C29 C42 C47 33.9(5)
C30 C31 C32 C33 0.5(7)
C31 C30 C35 C34 0.7(6)
C31 C32 C33 C34 0.0(7)
C32 C33 C34 C35 -0.2(7)
C33 C34 C35 C30 -0.2(7)
C35 C30 C31 C32 -0.8(6)
C36 C29 C30 C31 -35.6(5)
C36 C29 C30 C35 148.7(4)
C36 C29 C42 C43 88.6(4)
C36 C29 C42 C47 -87.4(4)
C36 C37 C38 C39 0.2(7)
C37 C36 C41 C40 0.5(6)
C37 C38 C39 C40 0.3(7)
C38 C39 C40 C41 -0.3(7)
C39 C40 C41 C36 -0.1(7)
C41 C36 C37 C38 -0.6(7)
C42 C29 C30 C31 -153.1(4)
C42 C29 C30 C35 31.2(5)
C42 C29 C36 C37 75.0(5)
C42 C29 C36 C41 -101.4(4)
C42 C43 C44 C45 0.5(7)
C43 C42 C47 C46 4.5(6)
C43 C44 C45 C46 3.6(6)
C44 C45 C46 C47 -3.6(6)
C45 C46 C47 C42 -0.5(6)
C47 C42 C43 C44 -4.5(6)
O60 C61 C62 C63 -34.7(12)
O60 C61 C66 C65 34.9(12)
O60 C64 C65 C66 34.9(14)
C61 O60 C64 C63 -2.1(10)
C61 O60 C64 C65 -16.5(11)
C61 C62 C63 C64 33.1(15)
C62 C63 C64 O60 -20.1(15)
C64 O60 C61 C62 24.6(8)
C64 O60 C61 C66 -10.5(7)
C64 C65 C66 C61 -41.8(15)
O55 C56 C57 C58 27.4(7)
C56 O55 C59 C58 -16.2(7)
C56 C57 C58 C59 -35.7(7)
C57 C58 C59 O55 32.2(7)
C59 O55 C56 C57 -7.7(7)
